data_2004769
loop_
_publ_author_name
'Hibbs, D. E.'
'Hursthouse, M. B.'
'Malik, K. M. A.'
'Beckett, M. A.'
'Jones, P. W.'

_publ_section_title
;
 Iodotris(triphenylphosphine)silver(I), [Ag(PPh~3~)~3~I]
;
_journal_issue 4
_journal_name_full 'Acta Crystallographica Section C'
_journal_page_first 884
_journal_page_last 887
_journal_paper_doi 10.1107/S0108270195015228
_journal_volume 52
_journal_year 1996
_chemical_formula_iupac '[Ag I (C18 H15 P)3]'
_chemical_formula_moiety C~54~H~45~AgIP~3~
_chemical_formula_sum 'C54 H45 Ag I P3'
_chemical_formula_weight 1021.58
_chemical_melting_point 446.6(5)
_chemical_name_systematic
;
Iodo-tris(triphenylphosphine)silver(I)
;
_space_group_IT_number 14
_symmetry_cell_setting monoclinic
_symmetry_space_group_name_Hall '-P 2yn'
_symmetry_space_group_name_H-M 'P 1 21/n 1'
_audit_creation_method SHELXL-93
_cell_angle_alpha 90.00
_cell_angle_beta 95.93(4)
_cell_angle_gamma 90.00
_cell_formula_units_Z 4
_cell_length_a 18.847(3)
_cell_length_b 13.715(2)
_cell_length_c 17.543(3)
_cell_measurement_reflns_used 250
_cell_measurement_temperature 140(2)
_cell_measurement_theta_max 25.06
_cell_measurement_theta_min 1.84
_cell_volume 4510.4(13)
_computing_cell_refinement 'REFINE in MADNES'
_computing_data_collection 'MADNES (Pflugrath & Messerschmidt, 1989)'
_computing_data_reduction 'ABSMAD (Karaulov, 1992)'
_computing_molecular_graphics 'SNOOPI (Davies, 1983)'
_computing_publication_material SHELXL93
_computing_structure_refinement 'SHELXL93 (Sheldrick, 1993)'
_computing_structure_solution 'SHELXS86 (Sheldrick, 1985)'
_diffrn_ambient_temperature 140(2)
_diffrn_measurement_device 'Delft Instruments FAST area detector'
_diffrn_measurement_method 'Collection method: see Darr, Drake, Hursthouse & Malik (1993)'
_diffrn_radiation_monochromator graphite
_diffrn_radiation_source 'rotating anode'
_diffrn_radiation_type MoK\a
_diffrn_radiation_wavelength 0.71069
_diffrn_reflns_av_R_equivalents 0.0639
_diffrn_reflns_av_sigmaI/netI 0.0659
_diffrn_reflns_limit_h_max 18
_diffrn_reflns_limit_h_min -22
_diffrn_reflns_limit_k_max 16
_diffrn_reflns_limit_k_min -16
_diffrn_reflns_limit_l_max 20
_diffrn_reflns_limit_l_min -18
_diffrn_reflns_number 18304
_diffrn_reflns_theta_max 25.06
_diffrn_reflns_theta_min 1.84
_diffrn_standards_decay_% 'not measured'
_diffrn_standards_interval_count 'not measured'
_diffrn_standards_interval_time 'not measured'
_diffrn_standards_number 'not measured'
_exptl_absorpt_coefficient_mu 1.274
_exptl_absorpt_correction_T_max 0.997
_exptl_absorpt_correction_T_min 0.889
_exptl_absorpt_correction_type DIFABS
_exptl_crystal_colour colourless
_exptl_crystal_density_diffrn 1.504
_exptl_crystal_description parallelepiped
_exptl_crystal_F_000 2056
_exptl_crystal_size_max 0.26
_exptl_crystal_size_mid 0.22
_exptl_crystal_size_min 0.20
_refine_diff_density_max 3.236
_refine_diff_density_min -0.806
_refine_ls_extinction_method none
_refine_ls_goodness_of_fit_all 1.011
_refine_ls_goodness_of_fit_obs 1.096
_refine_ls_hydrogen_treatment 'H atoms: riding model'
_refine_ls_matrix_type full
_refine_ls_number_parameters 532
_refine_ls_number_reflns 6910
_refine_ls_number_restraints 0
_refine_ls_restrained_S_all 1.011
_refine_ls_restrained_S_obs 1.096
_refine_ls_R_factor_all 0.0558
_refine_ls_R_factor_obs 0.0489
_refine_ls_shift/esd_max -0.001
_refine_ls_shift/esd_mean 0.000
_refine_ls_structure_factor_coef Fsqd
_refine_ls_weighting_details 'w = 1/[\s^2^(Fo^2^)+(0.0764P)^2^] where P=(Fo^2^+2Fc^2^)/3'
_refine_ls_weighting_scheme calc
_refine_ls_wR_factor_all 0.1177
_refine_ls_wR_factor_obs 0.1160
_reflns_number_observed 5791
_reflns_number_total 6910
_reflns_observed_criterion >2sigma(I)
_cod_data_source_file ka1149.cif
_cod_data_source_block s92
_cod_depositor_comments
;
The following automatic conversions were performed:

'_chemical_melting_point' value '173-174\%C' was changed to
'446.6(5)' - it was converted from degrees Celsius(C) to Kelvins(K),
the average value was taken and precision was estimated.

Automatic conversion script
Id: cif_fix_values 1715 2011-07-08 13:25:40Z adriana 

The following automatic conversions were performed:

'_refine_ls_weighting_scheme' value 'calc w =
1/[\s^2^(Fo^2^)+(0.0764P)^2^] where P=(Fo^2^+2Fc^2^)/3' was changed
to 'calc'. New tag '_refine_ls_weighting_details' was created. The
value of the new tag was set to 'w = 1/[\s^2^(Fo^2^)+(0.0764P)^2^]
where P=(Fo^2^+2Fc^2^)/3'.

Automatic conversion script
Id: cif_fix_values 3143 2015-03-26 13:38:13Z robertas 
;
_cod_original_cell_volume 4510.5(12)
_cod_original_sg_symbol_H-M 'P 21 /n'
_cod_database_code 2004769

loop_
_symmetry_equiv_pos_as_xyz
'x, y, z'
'-x+1/2, y+1/2, -z+1/2'
'-x, -y, -z'
'x-1/2, -y-1/2, z-1/2'

loop_
_atom_site_aniso_label
_atom_site_aniso_U_11
_atom_site_aniso_U_22
_atom_site_aniso_U_33
_atom_site_aniso_U_12
_atom_site_aniso_U_13
_atom_site_aniso_U_23
I 0.0275(2) 0.0249(2) 0.0257(2) 0.00081(13) -0.00737(14) 0.00202(12)
Ag 0.0180(2) 0.0227(2) 0.0231(2) 0.00133(14) 0.00213(15) 0.00522(14)
P1 0.0195(7) 0.0176(6) 0.0187(6) 0.0007(5) 0.0018(5) 0.0007(4)
P2 0.0179(6) 0.0183(6) 0.0170(6) -0.0011(5) -0.0017(5) 0.0011(4)
P3 0.0158(6) 0.0211(6) 0.0175(6) 0.0012(5) 0.0003(5) 0.0022(5)
C111 0.019(2) 0.022(2) 0.020(2) 0.003(2) 0.003(2) 0.001(2)
C112 0.028(3) 0.024(3) 0.035(3) 0.002(2) 0.004(2) -0.003(2)
C113 0.024(3) 0.034(3) 0.048(3) -0.009(2) 0.006(2) -0.003(2)
C114 0.022(3) 0.038(3) 0.031(3) 0.000(2) 0.009(2) 0.000(2)
C115 0.028(3) 0.029(3) 0.031(3) 0.002(2) 0.006(2) -0.006(2)
C116 0.025(3) 0.023(2) 0.033(3) -0.004(2) 0.006(2) -0.005(2)
C121 0.023(3) 0.018(2) 0.026(2) 0.005(2) 0.010(2) -0.004(2)
C122 0.047(3) 0.024(3) 0.022(2) 0.005(2) -0.004(2) -0.002(2)
C123 0.070(4) 0.025(3) 0.030(3) 0.004(3) 0.012(3) 0.005(2)
C124 0.045(4) 0.023(3) 0.060(4) 0.009(3) 0.028(3) 0.010(3)
C125 0.031(3) 0.029(3) 0.083(5) -0.009(3) 0.007(3) -0.001(3)
C126 0.028(3) 0.026(3) 0.051(3) 0.004(2) -0.008(2) 0.003(2)
C131 0.025(3) 0.017(2) 0.020(2) -0.002(2) -0.003(2) 0.000(2)
C132 0.038(3) 0.022(2) 0.017(2) 0.002(2) -0.002(2) -0.002(2)
C133 0.019(3) 0.028(3) 0.034(3) -0.001(2) -0.003(2) 0.000(2)
C134 0.037(3) 0.025(2) 0.020(2) -0.002(2) -0.008(2) 0.001(2)
C135 0.049(4) 0.044(3) 0.023(3) 0.009(3) 0.007(2) -0.001(2)
C136 0.030(3) 0.044(3) 0.027(3) 0.010(2) 0.003(2) -0.002(2)
C211 0.023(3) 0.013(2) 0.018(2) -0.001(2) -0.002(2) -0.003(2)
C212 0.027(3) 0.030(3) 0.023(2) -0.003(2) 0.002(2) 0.007(2)
C213 0.020(3) 0.037(3) 0.039(3) 0.004(2) -0.004(2) 0.008(2)
C214 0.022(3) 0.038(3) 0.035(3) -0.001(2) 0.009(2) 0.001(2)
C215 0.028(3) 0.037(3) 0.028(3) -0.001(2) 0.007(2) 0.009(2)
C216 0.023(3) 0.031(3) 0.021(2) 0.002(2) 0.000(2) 0.003(2)
C221 0.022(3) 0.018(2) 0.015(2) 0.000(2) -0.004(2) 0.004(2)
C222 0.022(3) 0.019(2) 0.022(2) -0.001(2) -0.002(2) 0.006(2)
C223 0.025(3) 0.028(2) 0.019(2) 0.006(2) 0.003(2) 0.006(2)
C224 0.026(3) 0.021(2) 0.017(2) 0.004(2) -0.005(2) -0.001(2)
C225 0.016(3) 0.027(3) 0.030(3) -0.005(2) -0.004(2) -0.002(2)
C226 0.019(3) 0.027(2) 0.021(2) 0.000(2) 0.003(2) 0.001(2)
C231 0.018(3) 0.027(2) 0.016(2) -0.004(2) -0.002(2) 0.004(2)
C232 0.070(4) 0.024(3) 0.030(3) -0.007(3) -0.022(3) 0.002(2)
C233 0.086(5) 0.038(3) 0.033(3) -0.025(3) -0.033(3) 0.012(3)
C234 0.029(3) 0.060(4) 0.035(3) -0.011(3) -0.016(2) 0.021(3)
C235 0.062(4) 0.046(3) 0.042(3) 0.023(3) -0.011(3) 0.010(3)
C236 0.061(4) 0.036(3) 0.035(3) 0.017(3) -0.012(3) 0.000(2)
C311 0.020(3) 0.021(2) 0.014(2) -0.001(2) -0.003(2) 0.000(2)
C312 0.025(3) 0.024(2) 0.026(2) 0.000(2) 0.005(2) 0.005(2)
C313 0.030(3) 0.024(3) 0.036(3) 0.000(2) -0.007(2) 0.003(2)
C314 0.038(3) 0.023(3) 0.025(3) -0.009(2) -0.004(2) 0.005(2)
C315 0.032(3) 0.035(3) 0.023(2) -0.009(2) 0.006(2) 0.001(2)
C316 0.025(3) 0.024(2) 0.027(2) -0.001(2) 0.005(2) 0.001(2)
C321 0.018(2) 0.019(2) 0.017(2) -0.001(2) 0.002(2) 0.003(2)
C322 0.020(3) 0.025(2) 0.021(2) -0.002(2) -0.002(2) 0.006(2)
C323 0.033(3) 0.031(3) 0.015(2) -0.007(2) -0.001(2) 0.001(2)
C324 0.036(3) 0.019(2) 0.019(2) -0.007(2) 0.009(2) 0.000(2)
C325 0.023(3) 0.025(2) 0.029(3) 0.003(2) 0.009(2) 0.001(2)
C326 0.021(3) 0.024(2) 0.022(2) -0.004(2) 0.000(2) 0.000(2)
C331 0.017(3) 0.030(2) 0.013(2) 0.004(2) 0.001(2) -0.004(2)
C332 0.022(3) 0.026(2) 0.025(2) 0.001(2) 0.001(2) 0.002(2)
C333 0.036(3) 0.036(3) 0.022(2) 0.009(2) 0.001(2) 0.008(2)
C334 0.025(3) 0.046(3) 0.027(3) 0.011(2) -0.008(2) -0.006(2)
C335 0.021(3) 0.041(3) 0.032(3) -0.004(2) -0.003(2) -0.006(2)
C336 0.022(3) 0.027(3) 0.027(3) -0.001(2) -0.001(2) 0.003(2)

loop_
_atom_site_label
_atom_site_occupancy
_atom_site_fract_x
_atom_site_fract_y
_atom_site_fract_z
_atom_site_U_iso_or_equiv
_atom_site_thermal_displace_type
_atom_site_calc_flag
_atom_site_refinement_flags
_atom_site_type_symbol
I 1 -0.10392(2) .27263(2) .10978(2) .02674(13) Uani d . I
Ag 1 -.00064(2) .19352(2) .22461(2) .02126(13) Uani d . Ag
P1 1 .00177(6) .31952(8) .34172(6) .0186(3) Uani d . P
P2 1 -.04150(6) .02193(8) .25713(6) .0180(3) Uani d . P
P3 1 .11810(6) .20491(8) .16940(6) .0183(3) Uani d . P
C111 1 -.0865(2) .3395(3) .3727(2) .0201(10) Uani d . C
C112 1 -0.1378(3) .2671(3) .3608(3) .0290(11) Uani d . C
H112 1 -0.1271(3) .2102(3) .3355(3) .035 Uiso calc R H
C113 1 -0.2040(3) .2775(4) .3855(3) .0351(13) Uani d . C
H113 1 -0.2369(3) .2269(4) .3788(3) .042 Uiso calc R H
C114 1 -0.2220(3) .3628(4) .4203(3) .0298(11) Uani d . C
H114 1 -0.2671(3) .3702(4) .4367(3) .036 Uiso calc R H
C115 1 -0.1726(3) .4370(4) .4307(3) .0293(11) Uani d . C
H115 1 -0.1848(3) .4951(4) .4535(3) .035 Uiso calc R H
C116 1 -0.1050(3) .4262(3) .4075(3) .0267(11) Uani d . C
H116 1 -.0720(3) .4765(3) .4151(3) .032 Uiso calc R H
C121 1 .0239(2) .4432(3) .3128(2) .0217(10) Uani d . C
C122 1 -.0174(3) .4806(3) .2492(3) .0313(12) Uani d . C
H122 1 -.0542(3) .4433(3) .2248(3) .038 Uiso calc R H
C123 1 -.0041(3) .5728(4) .2222(3) .0409(14) Uani d . C
H123 1 -.0316(3) .5965(4) .1791(3) .049 Uiso calc R H
C124 1 .0484(3) .6289(4) .2575(3) .0410(14) Uani d . C
H124 1 .0567(3) .6911(4) .2392(3) .049 Uiso calc R H
C125 1 .0897(3) .5933(4) .3210(4) .048(2) Uani d . C
H125 1 .1264(3) .6313(4) .3449(4) .057 Uiso calc R H
C126 1 .0769(3) .5009(3) .3495(3) .0358(13) Uani d . C
H126 1 .1039(3) .4781(3) .3932(3) .043 Uiso calc R H
C131 1 .0594(3) .3047(3) .4327(2) .0209(10) Uani d . C
C132 1 .1292(3) .2807(3) .4301(3) .0262(11) Uani d . C
H132 1 .1461(3) .2707(3) .3827(3) .031 Uiso calc R H
C133 1 .1763(3) .2706(3) .4965(3) .0275(11) Uani d . C
H133 1 .2240(3) .2554(3) .4934(3) .033 Uiso calc R H
C134 1 .1507(3) .2836(3) .5674(3) .0281(12) Uani d . C
H134 1 .1813(3) .2767(3) .6122(3) .034 Uiso calc R H
C135 1 .0805(3) .3065(4) .5711(3) .0384(13) Uani d . C
H135 1 .0635(3) .3155(4) .6185(3) .046 Uiso calc R H
C136 1 .0342(3) .3165(4) .5042(3) .0338(12) Uani d . C
H136 1 -.0136(3) .3311(4) .5072(3) .041 Uiso calc R H
C211 1 -0.1331(2) .0145(3) .2837(2) .0186(10) Uani d . C
C212 1 -0.1857(3) .0659(3) .2384(3) .0266(11) Uani d . C
H212 1 -0.1735(3) .1055(3) .1987(3) .032 Uiso calc R H
C213 1 -0.2566(3) .0577(4) .2530(3) .0327(12) Uani d . C
H213 1 -0.2918(3) .0917(4) .2229(3) .039 Uiso calc R H
C214 1 -0.2750(3) -.0007(4) .3120(3) .0314(12) Uani d . C
H214 1 -0.3224(3) -.0062(4) .3216(3) .038 Uiso calc R H
C215 1 -0.2228(3) -.0505(4) .3563(3) .0309(12) Uani d . C
H215 1 -0.2351(3) -.0892(4) .3964(3) .037 Uiso calc R H
C216 1 -0.1521(3) -.0439(3) .3422(2) .0251(10) Uani d . C
H216 1 -0.1173(3) -.0788(3) .3722(2) .030 Uiso calc R H
C221 1 -.0396(2) -.0816(3) .1912(2) .0189(10) Uani d . C
C222 1 .0208(2) -.0948(3) .1524(2) .0213(10) Uani d . C
H222 1 .0589(2) -.0517(3) .1610(2) .026 Uiso calc R H
C223 1 .0246(3) -0.1707(3) .1017(2) .0237(10) Uani d . C
H223 1 .0651(3) -0.1786(3) .0761(2) .028 Uiso calc R H
C224 1 -.0325(3) -0.2360(3) .0888(2) .0220(10) Uani d . C
H224 1 -.0302(3) -0.2875(3) .0546(2) .026 Uiso calc R H
C225 1 -.0918(3) -0.2234(3) .1270(3) .0249(11) Uani d . C
H225 1 -0.1298(3) -0.2666(3) .1182(3) .030 Uiso calc R H
C226 1 -.0961(2) -0.1481(3) .1779(2) .0224(10) Uani d . C
H226 1 -0.1366(2) -0.1412(3) .2037(2) .027 Uiso calc R H
C231 1 .0142(2) -.0216(3) .3419(2) .0206(10) Uani d . C
C232 1 .0385(3) .0473(4) .3963(3) .0433(15) Uani d . C
H232 1 .0242(3) .1119(4) .3898(3) .052 Uiso calc R H
C233 1 .0837(4) .0207(4) .4600(3) .055(2) Uani d . C
H233 1 .0995(4) .0678(4) .4960(3) .066 Uiso calc R H
C234 1 .1051(3) -.0727(4) .4707(3) .0426(14) Uani d . C
H234 1 .1355(3) -.0901(4) .5137(3) .051 Uiso calc R H
C235 1 .0814(3) -0.1416(4) .4173(3) .051(2) Uani d . C
H235 1 .0955(3) -0.2062(4) .4243(3) .061 Uiso calc R H
C236 1 .0369(3) -0.1159(4) .3536(3) .0453(15) Uani d . C
H236 1 .0219(3) -0.1634(4) .3176(3) .054 Uiso calc R H
C311 1 .1317(2) .3107(3) .1085(2) .0187(10) Uani d . C
C312 1 .0836(3) .3873(3) .1082(2) .0244(10) Uani d . C
H312 1 .0474(3) .3856(3) .1404(2) .029 Uiso calc R H
C313 1 .0893(3) .4664(3) .0599(3) .0305(12) Uani d . C
H313 1 .0573(3) .5180(3) .0604(3) .037 Uiso calc R H
C314 1 .1422(3) .4689(3) .0112(3) .0292(12) Uani d . C
H314 1 .1453(3) .5214(3) -.0219(3) .035 Uiso calc R H
C315 1 .1905(3) .3930(4) .0116(3) .0298(12) Uani d . C
H315 1 .2269(3) .3951(4) -.0204(3) .036 Uiso calc R H
C316 1 .1850(3) .3138(3) .0597(3) .0250(11) Uani d . C
H316 1 .2172(3) .2624(3) .0591(3) .030 Uiso calc R H
C321 1 .1423(2) .1039(3) .1092(2) .0178(9) Uani d . C
C322 1 .0930(2) .0774(3) .0480(2) .0222(10) Uani d . C
H322 1 .0497(2) .1102(3) .0398(2) .027 Uiso calc R H
C323 1 .1082(3) .0026(3) -.0008(2) .0269(11) Uani d . C
H323 1 .0754(3) -.0138(3) -.0421(2) .032 Uiso calc R H
C324 1 .1713(3) -.0473(3) .0115(2) .0242(11) Uani d . C
H324 1 .1811(3) -.0977(3) -.0213(2) .029 Uiso calc R H
C325 1 .2198(3) -.0229(3) .0720(3) .0250(11) Uani d . C
H325 1 .2622(3) -.0577(3) .0806(3) .030 Uiso calc R H
C326 1 .2063(2) .0530(3) .1207(2) .0225(10) Uani d . C
H326 1 .2400(2) .0699(3) .1610(2) .027 Uiso calc R H
C331 1 .1925(2) .2052(3) .2438(2) .0201(10) Uani d . C
C332 1 .1972(2) .1270(3) .2953(2) .0244(10) Uani d . C
H332 1 .1625(2) .0785(3) .2905(2) .029 Uiso calc R H
C333 1 .2528(3) .1207(4) .3531(3) .0313(12) Uani d . C
H333 1 .2558(3) .0676(4) .3862(3) .038 Uiso calc R H
C334 1 .3034(3) .1928(4) .3616(3) .0335(12) Uani d . C
H334 1 .3409(3) .1881(4) .4003(3) .040 Uiso calc R H
C335 1 .2992(3) .2719(4) .3132(3) .0316(12) Uani d . C
H335 1 .3331(3) .3213(4) .3200(3) .038 Uiso calc R H
C336 1 .2437(3) .2781(3) .2534(3) .0255(11) Uani d . C
H336 1 .2413(3) .3311(3) .2201(3) .031 Uiso calc R H

loop_
_atom_type_symbol
_atom_type_description
_atom_type_scat_dispersion_real
_atom_type_scat_dispersion_imag
_atom_type_scat_source
C C 0.0033 0.0016 'International Tables Vol C Tables 4.2.6.8 and 6.1.1.4'
H H 0.0000 0.0000 'International Tables Vol C Tables 4.2.6.8 and 6.1.1.4'
P P 0.1023 0.0942 'International Tables Vol C Tables 4.2.6.8 and 6.1.1.4'
Ag Ag -0.8971 1.1015 'International Tables Vol C Tables 4.2.6.8 and 6.1.1.4'
I I -0.4742 1.8119 'International Tables Vol C Tables 4.2.6.8 and 6.1.1.4'

loop_
_geom_angle_atom_site_label_1
_geom_angle_atom_site_label_2
_geom_angle_atom_site_label_3
_geom_angle
_geom_angle_publ_flag
P3 Ag P2 116.10(4) y
P3 Ag P1 107.91(4) y
P2 Ag P1 113.80(4) y
P3 Ag I 105.69(3) y
P2 Ag I 107.86(3) y
P1 Ag I 104.54(3) y
C111 P1 C121 100.6(2) y
C111 P1 C131 103.4(2) y
C121 P1 C131 102.2(2) y
C111 P1 Ag 112.42(14) y
C121 P1 Ag 111.75(14) y
C131 P1 Ag 123.59(14) y
C231 P2 C221 102.3(2) y
C231 P2 C211 104.5(2) y
C221 P2 C211 101.4(2) y
C231 P2 Ag 108.73(14) y
C221 P2 Ag 123.04(14) y
C211 P2 Ag 114.84(13) y
C331 P3 C321 101.4(2) y
C331 P3 C311 105.8(2) y
C321 P3 C311 101.8(2) y
C331 P3 Ag 111.88(15) y
C321 P3 Ag 117.21(14) y
C311 P3 Ag 116.9(2) y
C112 C111 C116 118.2(4) ?
C112 C111 P1 119.4(3) ?
C116 C111 P1 122.3(3) ?
C113 C112 C111 121.4(4) ?
C113 C112 H112 119.3(3) ?
C111 C112 H112 119.3(3) ?
C112 C113 C114 120.2(5) ?
C112 C113 H113 119.9(3) ?
C114 C113 H113 119.9(3) ?
C115 C114 C113 119.4(5) ?
C115 C114 H114 120.3(3) ?
C113 C114 H114 120.3(3) ?
C114 C115 C116 120.7(4) ?
C114 C115 H115 119.6(3) ?
C116 C115 H115 119.6(3) ?
C115 C116 C111 119.9(4) ?
C115 C116 H116 120.0(3) ?
C111 C116 H116 120.0(3) ?
C126 C121 C122 118.7(4) ?
C126 C121 P1 125.2(4) ?
C122 C121 P1 116.1(4) ?
C123 C122 C121 120.4(5) ?
C123 C122 H122 119.8(3) ?
C121 C122 H122 119.8(3) ?
C124 C123 C122 120.9(5) ?
C124 C123 H123 119.6(3) ?
C122 C123 H123 119.6(3) ?
C123 C124 C125 119.6(5) ?
C123 C124 H124 120.2(3) ?
C125 C124 H124 120.2(3) ?
C124 C125 C126 120.4(5) ?
C124 C125 H125 119.8(3) ?
C126 C125 H125 119.8(3) ?
C121 C126 C125 120.0(5) ?
C121 C126 H126 120.0(3) ?
C125 C126 H126 120.0(3) ?
C132 C131 C136 118.5(4) ?
C132 C131 P1 118.8(3) ?
C136 C131 P1 122.7(4) ?
C131 C132 C133 121.9(4) ?
C131 C132 H132 119.0(3) ?
C133 C132 H132 119.0(3) ?
C134 C133 C132 119.0(5) ?
C134 C133 H133 120.5(3) ?
C132 C133 H133 120.5(3) ?
C135 C134 C133 119.9(4) ?
C135 C134 H134 120.1(3) ?
C133 C134 H134 120.1(3) ?
C134 C135 C136 120.4(5) ?
C134 C135 H135 119.8(3) ?
C136 C135 H135 119.8(3) ?
C135 C136 C131 120.2(5) ?
C135 C136 H136 119.9(3) ?
C131 C136 H136 119.9(3) ?
C216 C211 C212 119.6(4) ?
C216 C211 P2 123.0(3) ?
C212 C211 P2 117.3(3) ?
C213 C212 C211 119.6(4) ?
C213 C212 H212 120.2(3) ?
C211 C212 H212 120.2(3) ?
C214 C213 C212 120.4(4) ?
C214 C213 H213 119.8(3) ?
C212 C213 H213 119.8(3) ?
C215 C214 C213 119.5(5) ?
C215 C214 H214 120.2(3) ?
C213 C214 H214 120.2(3) ?
C214 C215 C216 120.9(4) ?
C214 C215 H215 119.5(3) ?
C216 C215 H215 119.5(3) ?
C211 C216 C215 120.0(4) ?
C211 C216 H216 120.0(3) ?
C215 C216 H216 120.0(3) ?
C222 C221 C226 118.5(4) ?
C222 C221 P2 118.5(3) ?
C226 C221 P2 122.9(3) ?
C223 C222 C221 120.8(4) ?
C223 C222 H222 119.6(3) ?
C221 C222 H222 119.6(3) ?
C222 C223 C224 119.9(4) ?
C222 C223 H223 120.1(3) ?
C224 C223 H223 120.1(3) ?
C225 C224 C223 119.4(4) ?
C225 C224 H224 120.3(3) ?
C223 C224 H224 120.3(3) ?
C226 C225 C224 121.2(4) ?
C226 C225 H225 119.4(3) ?
C224 C225 H225 119.4(3) ?
C225 C226 C221 120.1(4) ?
C225 C226 H226 119.9(3) ?
C221 C226 H226 119.9(3) ?
C236 C231 C232 117.6(4) ?
C236 C231 P2 125.0(4) ?
C232 C231 P2 117.2(3) ?
C233 C232 C231 120.6(5) ?
C233 C232 H232 119.7(3) ?
C231 C232 H232 119.7(3) ?
C234 C233 C232 120.8(5) ?
C234 C233 H233 119.6(3) ?
C232 C233 H233 119.6(3) ?
C233 C234 C235 119.1(5) ?
C233 C234 H234 120.5(3) ?
C235 C234 H234 120.5(3) ?
C236 C235 C234 120.6(5) ?
C236 C235 H235 119.7(3) ?
C234 C235 H235 119.7(3) ?
C235 C236 C231 121.3(5) ?
C235 C236 H236 119.4(3) ?
C231 C236 H236 119.4(3) ?
C312 C311 C316 119.2(4) ?
C312 C311 P3 118.1(3) ?
C316 C311 P3 122.5(3) ?
C313 C312 C311 120.2(4) ?
C313 C312 H312 119.9(3) ?
C311 C312 H312 119.9(3) ?
C314 C313 C312 120.3(5) ?
C314 C313 H313 119.9(3) ?
C312 C313 H313 119.9(3) ?
C313 C314 C315 119.8(4) ?
C313 C314 H314 120.1(3) ?
C315 C314 H314 120.1(3) ?
C316 C315 C314 120.1(4) ?
C316 C315 H315 119.9(3) ?
C314 C315 H315 119.9(3) ?
C315 C316 C311 120.3(4) ?
C315 C316 H316 119.8(3) ?
C311 C316 H316 119.8(3) ?
C322 C321 C326 118.8(4) ?
C322 C321 P3 117.1(3) ?
C326 C321 P3 124.1(3) ?
C321 C322 C323 120.3(4) ?
C321 C322 H322 119.8(3) ?
C323 C322 H322 119.8(3) ?
C322 C323 C324 120.3(4) ?
C322 C323 H323 119.9(3) ?
C324 C323 H323 119.9(3) ?
C325 C324 C323 120.0(4) ?
C325 C324 H324 120.0(3) ?
C323 C324 H324 120.0(3) ?
C324 C325 C326 120.7(4) ?
C324 C325 H325 119.7(3) ?
C326 C325 H325 119.7(3) ?
C325 C326 C321 119.9(4) ?
C325 C326 H326 120.1(3) ?
C321 C326 H326 120.1(2) ?
C336 C331 C332 118.5(4) ?
C336 C331 P3 124.4(3) ?
C332 C331 P3 117.1(3) ?
C333 C332 C331 120.9(4) ?
C333 C332 H332 119.5(3) ?
C331 C332 H332 119.5(3) ?
C332 C333 C334 120.0(4) ?
C332 C333 H333 120.0(3) ?
C334 C333 H333 120.0(3) ?
C335 C334 C333 120.5(5) ?
C335 C334 H334 119.8(3) ?
C333 C334 H334 119.8(3) ?
C334 C335 C336 119.9(5) ?
C334 C335 H335 120.0(3) ?
C336 C335 H335 120.0(3) ?
C331 C336 C335 120.1(4) ?
C331 C336 H336 119.9(3) ?
C335 C336 H336 119.9(3) ?

loop_
_geom_bond_atom_site_label_1
_geom_bond_atom_site_label_2
_geom_bond_distance
_geom_bond_publ_flag
I Ag 2.8660(11) y
Ag P3 2.5335(14) y
Ag P2 2.5589(12) y
Ag P1 2.6814(12) y
P1 C111 1.823(5) y
P1 C121 1.831(4) y
P1 C131 1.846(4) y
P2 C231 1.829(4) y
P2 C221 1.834(4) y
P2 C211 1.836(5) y
P3 C331 1.814(4) y
P3 C321 1.829(4) y
P3 C311 1.835(4) y
C111 C112 1.387(7) ?
C111 C116 1.397(6) ?
C112 C113 1.370(7) ?
C112 H112 0.93 ?
C113 C114 1.378(7) ?
C113 H113 0.93 ?
C114 C115 1.380(7) ?
C114 H114 0.93 ?
C115 C116 1.384(7) ?
C115 H115 0.93 ?
C116 H116 0.93 ?
C121 C126 1.380(7) ?
C121 C122 1.390(6) ?
C122 C123 1.383(7) ?
C122 H122 0.93 ?
C123 C124 1.353(8) ?
C123 H123 0.93 ?
C124 C125 1.380(8) ?
C124 H124 0.93 ?
C125 C126 1.393(7) ?
C125 H125 0.93 ?
C126 H126 0.93 ?
C131 C132 1.363(7) ?
C131 C136 1.396(7) ?
C132 C133 1.396(7) ?
C132 H132 0.93 ?
C133 C134 1.390(7) ?
C133 H133 0.93 ?
C134 C135 1.369(7) ?
C134 H134 0.93 ?
C135 C136 1.395(7) ?
C135 H135 0.93 ?
C136 H136 0.93 ?
C211 C216 1.378(6) ?
C211 C212 1.397(6) ?
C212 C213 1.390(7) ?
C212 H212 0.93 ?
C213 C214 1.381(7) ?
C213 H213 0.93 ?
C214 C215 1.371(7) ?
C214 H214 0.93 ?
C215 C216 1.384(7) ?
C215 H215 0.93 ?
C216 H216 0.93 ?
C221 C222 1.397(6) ?
C221 C226 1.404(6) ?
C222 C223 1.377(6) ?
C222 H222 0.93 ?
C223 C224 1.401(6) ?
C223 H223 0.93 ?
C224 C225 1.373(7) ?
C224 H224 0.93 ?
C225 C226 1.374(6) ?
C225 H225 0.93 ?
C226 H226 0.93 ?
C231 C236 1.371(7) ?
C231 C232 1.387(6) ?
C232 C233 1.383(7) ?
C232 H232 0.93 ?
C233 C234 1.351(8) ?
C233 H233 0.93 ?
C234 C235 1.373(8) ?
C234 H234 0.93 ?
C235 C236 1.371(7) ?
C235 H235 0.93 ?
C236 H236 0.93 ?
C311 C312 1.387(6) ?
C311 C316 1.387(6) ?
C312 C313 1.388(6) ?
C312 H312 0.93 ?
C313 C314 1.378(7) ?
C313 H313 0.93 ?
C314 C315 1.383(7) ?
C314 H314 0.93 ?
C315 C316 1.386(7) ?
C315 H315 0.93 ?
C316 H316 0.93 ?
C321 C322 1.393(6) ?
C321 C326 1.390(6) ?
C322 C323 1.386(6) ?
C322 H322 0.93 ?
C323 C324 1.369(7) ?
C323 H323 0.93 ?
C324 C325 1.369(6) ?
C324 H324 0.93 ?
C325 C326 1.387(6) ?
C325 H325 0.93 ?
C326 H326 0.93 ?
C331 C336 1.388(7) ?
C331 C332 1.400(6) ?
C332 C333 1.383(6) ?
C332 H332 0.93 ?
C333 C334 1.371(7) ?
C333 H333 0.93 ?
C334 C335 1.375(7) ?
C334 H334 0.93 ?
C335 C336 1.406(7) ?
C335 H335 0.93 ?
C336 H336 0.93 ?

loop_
_geom_torsion_atom_site_label_1
_geom_torsion_atom_site_label_2
_geom_torsion_atom_site_label_3
_geom_torsion_atom_site_label_4
_geom_torsion
P3 Ag P1 C111 166.85(15)
P2 Ag P1 C111 -62.8(2)
I Ag P1 C111 54.67(15)
P3 Ag P1 C121 54.5(2)
P2 Ag P1 C121 -175.1(2)
I Ag P1 C121 -57.6(2)
P3 Ag P1 C131 -68.0(2)
P2 Ag P1 C131 62.4(2)
I Ag P1 C131 179.8(2)
P3 Ag P2 C231 71.8(2)
P1 Ag P2 C231 -54.4(2)
I Ag P2 C231 -169.87(15)
P3 Ag P2 C221 -47.4(2)
P1 Ag P2 C221 -173.6(2)
I Ag P2 C221 70.9(2)
P3 Ag P2 C211 -171.51(14)
P1 Ag P2 C211 62.3(2)
I Ag P2 C211 -53.19(15)
P2 Ag P3 C331 -83.5(2)
P1 Ag P3 C331 45.6(2)
I Ag P3 C331 157.0(2)
P2 Ag P3 C321 32.9(2)
P1 Ag P3 C321 162.03(15)
I Ag P3 C321 -86.6(2)
P2 Ag P3 C311 154.20(15)
P1 Ag P3 C311 -76.7(2)
I Ag P3 C311 34.7(2)
C121 P1 C111 C112 145.6(4)
C131 P1 C111 C112 -109.0(4)
Ag P1 C111 C112 26.5(4)
C121 P1 C111 C116 -33.6(4)
C131 P1 C111 C116 71.8(4)
Ag P1 C111 C116 -152.7(3)
C116 C111 C112 C113 -3.1(7)
P1 C111 C112 C113 177.7(4)
C111 C112 C113 C114 2.7(8)
C112 C113 C114 C115 -0.6(8)
C113 C114 C115 C116 -1.0(7)
C114 C115 C116 C111 0.5(7)
C112 C111 C116 C115 1.5(7)
P1 C111 C116 C115 -179.3(3)
C111 P1 C121 C126 112.4(4)
C131 P1 C121 C126 6.0(5)
Ag P1 C121 C126 -128.0(4)
C111 P1 C121 C122 -66.6(4)
C131 P1 C121 C122 -173.0(4)
Ag P1 C121 C122 52.9(4)
C126 C121 C122 C123 1.9(7)
P1 C121 C122 C123 -179.0(4)
C121 C122 C123 C124 -1.1(8)
C122 C123 C124 C125 0.7(8)
C123 C124 C125 C126 -1.1(8)
C122 C121 C126 C125 -2.3(7)
P1 C121 C126 C125 178.6(4)
C124 C125 C126 C121 2.0(8)
C111 P1 C131 C132 174.9(3)
C121 P1 C131 C132 -80.9(4)
Ag P1 C131 C132 45.9(4)
C111 P1 C131 C136 -4.7(4)
C121 P1 C131 C136 99.5(4)
Ag P1 C131 C136 -133.7(3)
C136 C131 C132 C133 -2.0(7)
P1 C131 C132 C133 178.4(3)
C131 C132 C133 C134 1.3(7)
C132 C133 C134 C135 -0.4(7)
C133 C134 C135 C136 0.3(7)
C134 C135 C136 C131 -1.0(8)
C132 C131 C136 C135 1.8(7)
P1 C131 C136 C135 -178.6(4)
C231 P2 C211 C216 -20.4(4)
C221 P2 C211 C216 85.6(4)
Ag P2 C211 C216 -139.5(3)
C231 P2 C211 C212 163.9(3)
C221 P2 C211 C212 -90.1(3)
Ag P2 C211 C212 44.8(4)
C216 C211 C212 C213 0.0(6)
P2 C211 C212 C213 175.9(4)
C211 C212 C213 C214 0.2(7)
C212 C213 C214 C215 0.1(7)
C213 C214 C215 C216 -0.7(7)
C212 C211 C216 C215 -0.6(6)
P2 C211 C216 C215 -176.2(3)
C214 C215 C216 C211 0.9(7)
C231 P2 C221 C222 -78.2(3)
C211 P2 C221 C222 174.0(3)
Ag P2 C221 C222 44.1(4)
C231 P2 C221 C226 101.8(4)
C211 P2 C221 C226 -6.0(4)
Ag P2 C221 C226 -135.9(3)
C226 C221 C222 C223 0.7(6)
P2 C221 C222 C223 -179.3(3)
C221 C222 C223 C224 -0.2(6)
C222 C223 C224 C225 0.0(6)
C223 C224 C225 C226 -0.2(7)
C224 C225 C226 C221 0.7(7)
C222 C221 C226 C225 -0.9(6)
P2 C221 C226 C225 179.1(3)
C221 P2 C231 C236 -11.5(5)
C211 P2 C231 C236 93.8(5)
Ag P2 C231 C236 -143.0(4)
C221 P2 C231 C232 164.6(4)
C211 P2 C231 C232 -90.1(4)
Ag P2 C231 C232 33.0(4)
C236 C231 C232 C233 -0.4(9)
P2 C231 C232 C233 -176.8(5)
C231 C232 C233 C234 0.0(10)
C232 C233 C234 C235 0.0(10)
C233 C234 C235 C236 0.5(10)
C234 C235 C236 C231 -0.9(10)
C232 C231 C236 C235 0.9(9)
P2 C231 C236 C235 176.9(5)
C331 P3 C311 C312 -112.8(4)
C321 P3 C311 C312 141.6(3)
Ag P3 C311 C312 12.6(4)
C331 P3 C311 C316 71.5(4)
C321 P3 C311 C316 -34.1(4)
Ag P3 C311 C316 -163.2(3)
C316 C311 C312 C313 -0.5(7)
P3 C311 C312 C313 -176.4(3)
C311 C312 C313 C314 0.9(7)
C312 C313 C314 C315 -1.3(7)
C313 C314 C315 C316 1.4(7)
C314 C315 C316 C311 -1.0(7)
C312 C311 C316 C315 0.6(7)
P3 C311 C316 C315 176.3(3)
C331 P3 C321 C322 175.2(3)
C311 P3 C321 C322 -75.8(4)
Ag P3 C321 C322 53.1(4)
C331 P3 C321 C326 -5.1(4)
C311 P3 C321 C326 104.0(4)
Ag P3 C321 C326 -127.1(3)
C326 C321 C322 C323 -0.8(6)
P3 C321 C322 C323 179.0(3)
C321 C322 C323 C324 1.2(7)
C322 C323 C324 C325 -0.3(7)
C323 C324 C325 C326 -0.9(7)
C324 C325 C326 C321 1.3(7)
C322 C321 C326 C325 -0.4(6)
P3 C321 C326 C325 179.8(3)
C321 P3 C331 C336 111.2(4)
C311 P3 C331 C336 5.3(4)
Ag P3 C331 C336 -123.1(4)
C321 P3 C331 C332 -69.8(4)
C311 P3 C331 C332 -175.7(3)
Ag P3 C331 C332 55.9(4)
C336 C331 C332 C333 -1.8(7)
P3 C331 C332 C333 179.1(4)
C331 C332 C333 C334 1.3(7)
C332 C333 C334 C335 0.4(7)
C333 C334 C335 C336 -1.6(8)
C332 C331 C336 C335 0.7(7)
P3 C331 C336 C335 179.7(4)
C334 C335 C336 C331 1.0(7)
